data_4061978
loop_
_publ_author_name
'Anthony R. Chianese'

_publ_section_title
;
Rhodium and Iridium Complexes of N-Heterocyclic Carbenes ..
;
_journal_name_full Organometallics
_journal_year 2003
_chemical_formula_moiety 'C27 H32 Cl Ir N2'
_chemical_formula_sum 'C27 H32 Cl Ir N2'
_chemical_formula_weight 612.24
_space_group_IT_number 2
_symmetry_cell_setting triclinic
_symmetry_Int_Tables_number 2
_symmetry_space_group_name_Hall '-P 1'
_symmetry_space_group_name_H-M 'P -1'
_cell_angle_alpha 88.061(2)
_cell_angle_beta 74.354(2)
_cell_angle_gamma 70.792(2)
_cell_formula_units_Z 2
_cell_length_a 10.6081(3)
_cell_length_b 10.7864(4)
_cell_length_c 11.3703(4)
_cell_measurement_temperature 183.2
_cell_volume 1180.91(7)
_diffrn_ambient_temperature 183.2
_exptl_crystal_density_diffrn 1.722
_cod_database_code 4061978

loop_
_symmetry_equiv_pos_as_xyz
'  +x,  +y,  +z'
'  -x,  -y,  -z'

loop_
_atom_site_label
_atom_site_fract_x
_atom_site_fract_y
_atom_site_fract_z
_atom_site_U_iso_or_equiv
_atom_site_occupancy
_atom_site_refinement_flags
_atom_site_adp_type
_atom_site_calc_flag
_atom_site_calc_attached_atom
Ir(1) 0.25661(2) 0.24616(2) 0.40381(2) 0.02037(6) 1.000 . Uani d ?
Cl(1) 0.05993(13) 0.29887(13) 0.32778(13) 0.0319(4) 1.000 . Uani d ?
N(1) 0.2773(4) -0.0460(4) 0.4084(4) 0.0232(11) 1.000 . Uani d ?
N(2) 0.1242(4) 0.0677(4) 0.5653(4) 0.0217(11) 1.000 . Uani d ?
C(1) 0.2206(5) 0.0777(5) 0.4611(5) 0.0198(13) 1.000 . Uani d ?
C(2) 0.2177(6) -0.1312(5) 0.4774(5) 0.028(2) 1.000 . Uani d ?
C(3) 0.1219(6) -0.0598(5) 0.5751(5) 0.029(2) 1.000 . Uani d ?
C(4) 0.0315(5) 0.1792(5) 0.6498(5) 0.027(1) 1.000 . Uani d ?
C(5) 0.0979(5) 0.2197(5) 0.7373(5) 0.0241(13) 1.000 . Uani d ?
C(6) 0.0632(6) 0.3522(5) 0.7689(5) 0.031(2) 1.000 . Uani d ?
C(7) 0.1199(6) 0.3909(6) 0.8518(5) 0.036(2) 1.000 . Uani d ?
C(8) 0.2124(6) 0.3003(7) 0.9041(5) 0.036(2) 1.000 . Uani d ?
C(9) 0.2482(6) 0.1676(6) 0.8700(5) 0.033(2) 1.000 . Uani d ?
C(10) 0.1908(6) 0.1288(5) 0.7879(5) 0.029(2) 1.000 . Uani d ?
C(11) 0.2710(8) 0.3402(8) 0.9980(6) 0.057(2) 1.000 . Uani d ?
C(12) 0.3789(5) -0.0839(5) 0.2874(5) 0.028(1) 1.000 . Uani d ?
C(13) 0.3198(5) -0.1291(5) 0.1966(5) 0.026(1) 1.000 . Uani d ?
C(14) 0.2321(6) -0.0397(5) 0.1401(5) 0.029(2) 1.000 . Uani d ?
C(15) 0.1774(6) -0.0812(6) 0.0576(5) 0.032(2) 1.000 . Uani d ?
C(16) 0.2076(6) -0.2134(6) 0.0293(5) 0.029(2) 1.000 . Uani d ?
C(17) 0.2949(6) -0.3037(6) 0.0864(5) 0.035(2) 1.000 . Uani d ?
C(18) 0.3500(6) -0.2616(6) 0.1701(5) 0.034(2) 1.000 . Uani d ?
C(19) 0.1465(7) -0.2583(7) -0.0600(6) 0.041(2) 1.000 . Uani d ?
C(20) 0.2380(5) 0.4524(5) 0.4177(5) 0.027(1) 1.000 . Uani d ?
C(21) 0.3254(6) 0.4005(5) 0.3028(5) 0.028(2) 1.000 . Uani d ?
C(22) 0.4813(6) 0.3670(6) 0.2723(5) 0.035(2) 1.000 . Uani d ?
C(23) 0.5553(6) 0.2233(6) 0.2917(5) 0.033(2) 1.000 . Uani d ?
C(24) 0.4687(5) 0.1670(5) 0.3946(5) 0.025(1) 1.000 . Uani d ?
C(25) 0.3947(5) 0.2307(5) 0.5106(5) 0.0232(13) 1.000 . Uani d ?
C(26) 0.3986(6) 0.3623(6) 0.5513(5) 0.029(2) 1.000 . Uani d ?
C(27) 0.2840(6) 0.4791(6) 0.5251(6) 0.033(2) 1.000 . Uani d ?
H(1) 0.2404 -0.2225 0.4588 0.033 1.000 . Uiso c ?
H(2) 0.0634 -0.0909 0.6391 0.035 1.000 . Uiso c ?
H(3) 0.0004 0.2521 0.6032 0.033 1.000 . Uiso c ?
H(4) -0.0457 0.1564 0.6964 0.033 1.000 . Uiso c ?
H(5) 0.0005 0.4164 0.7339 0.037 1.000 . Uiso c ?
H(6) 0.0947 0.4819 0.8732 0.044 1.000 . Uiso c ?
H(7) 0.3126 0.1032 0.9033 0.040 1.000 . Uiso c ?
H(8) 0.2159 0.0379 0.7662 0.034 1.000 . Uiso c ?
H(9) 0.2343 0.3109 1.0753 0.068 1.000 . Uiso c ?
H(10) 0.3692 0.3016 0.9742 0.068 1.000 . Uiso c ?
H(11) 0.2464 0.4333 1.0036 0.068 1.000 . Uiso c ?
H(12) 0.4053 -0.0102 0.2576 0.034 1.000 . Uiso c ?
H(13) 0.4582 -0.1534 0.2957 0.034 1.000 . Uiso c ?
H(14) 0.2089 0.0518 0.1581 0.035 1.000 . Uiso c ?
H(15) 0.1178 -0.0175 0.0194 0.038 1.000 . Uiso c ?
H(16) 0.3175 -0.3951 0.0687 0.042 1.000 . Uiso c ?
H(17) 0.4090 -0.3249 0.2091 0.040 1.000 . Uiso c ?
H(18) 0.0842 -0.3017 -0.0178 0.050 1.000 . Uiso c ?
H(19) 0.0978 -0.1842 -0.0968 0.050 1.000 . Uiso c ?
H(20) 0.2189 -0.3172 -0.1215 0.050 1.000 . Uiso c ?
H(21) 0.1411 0.4727 0.4290 0.032 1.000 . Uiso c ?
H(22) 0.2859 0.3855 0.2412 0.034 1.000 . Uiso c ?
H(23) 0.5149 0.3833 0.1890 0.042 1.000 . Uiso c ?
H(24) 0.5016 0.4216 0.3232 0.042 1.000 . Uiso c ?
H(25) 0.5765 0.1725 0.2179 0.040 1.000 . Uiso c ?
H(26) 0.6389 0.2174 0.3107 0.040 1.000 . Uiso c ?
H(27) 0.4645 0.0826 0.3793 0.030 1.000 . Uiso c ?
H(28) 0.3391 0.1895 0.5667 0.028 1.000 . Uiso c ?
H(29) 0.3887 0.3637 0.6368 0.035 1.000 . Uiso c ?
H(30) 0.4857 0.3704 0.5092 0.035 1.000 . Uiso c ?
H(31) 0.3172 0.5514 0.5090 0.040 1.000 . Uiso c ?
H(32) 0.2064 0.5009 0.5954 0.040 1.000 . Uiso c ?

loop_
_atom_site_aniso_label
_atom_site_aniso_U_11
_atom_site_aniso_U_22
_atom_site_aniso_U_33
_atom_site_aniso_U_12
_atom_site_aniso_U_13
_atom_site_aniso_U_23
Ir(1) 0.01955(11) 0.01719(12) 0.02570(12) -0.00669(8) -0.00788(8) 0.00333(8)
Cl(1) 0.0270(7) 0.0279(7) 0.0459(8) -0.0087(6) -0.0192(6) 0.0075(6)
N(1) 0.030(2) 0.017(2) 0.026(2) -0.008(2) -0.012(2) 0.002(2)
N(2) 0.027(2) 0.021(2) 0.022(2) -0.013(2) -0.009(2) 0.004(2)
C(1) 0.021(3) 0.017(3) 0.024(3) -0.006(2) -0.012(2) 0.004(2)
C(2) 0.040(3) 0.017(3) 0.034(3) -0.015(2) -0.018(3) 0.007(2)
C(3) 0.042(3) 0.030(3) 0.028(3) -0.023(3) -0.016(3) 0.010(2)
C(4) 0.023(3) 0.031(3) 0.029(3) -0.010(2) -0.006(2) 0.000(2)
C(5) 0.023(3) 0.030(3) 0.019(3) -0.012(2) -0.002(2) 0.005(2)
C(6) 0.034(3) 0.023(3) 0.035(3) -0.010(2) -0.008(3) 0.002(2)
C(7) 0.045(4) 0.031(3) 0.035(3) -0.018(3) -0.006(3) -0.004(3)
C(8) 0.040(3) 0.050(4) 0.024(3) -0.026(3) -0.000(3) -0.005(3)
C(9) 0.030(3) 0.046(4) 0.029(3) -0.015(3) -0.012(3) 0.005(3)
C(10) 0.031(3) 0.023(3) 0.029(3) -0.008(2) -0.006(2) 0.003(2)
C(11) 0.056(5) 0.083(6) 0.042(4) -0.037(4) -0.015(3) -0.013(4)
C(12) 0.024(3) 0.026(3) 0.033(3) -0.006(2) -0.006(2) -0.003(2)
C(13) 0.027(3) 0.026(3) 0.024(3) -0.013(2) -0.001(2) -0.003(2)
C(14) 0.033(3) 0.023(3) 0.033(3) -0.009(2) -0.012(3) 0.003(2)
C(15) 0.034(3) 0.035(3) 0.033(3) -0.017(3) -0.011(3) 0.008(3)
C(16) 0.030(3) 0.041(3) 0.020(3) -0.020(3) -0.002(2) -0.003(2)
C(17) 0.042(3) 0.027(3) 0.036(3) -0.011(3) -0.009(3) -0.006(3)
C(18) 0.033(3) 0.032(3) 0.034(3) -0.007(3) -0.009(3) -0.003(3)
C(19) 0.045(4) 0.055(4) 0.033(3) -0.028(3) -0.011(3) 0.001(3)
C(20) 0.028(3) 0.013(3) 0.043(3) -0.009(2) -0.013(3) 0.006(2)
C(21) 0.035(3) 0.020(3) 0.036(3) -0.016(2) -0.012(3) 0.015(2)
C(22) 0.031(3) 0.036(3) 0.038(3) -0.017(3) -0.004(3) 0.009(3)
C(23) 0.023(3) 0.037(3) 0.036(3) -0.009(3) -0.006(3) 0.003(3)
C(24) 0.020(3) 0.023(3) 0.036(3) -0.008(2) -0.012(2) 0.007(2)
C(25) 0.019(3) 0.025(3) 0.029(3) -0.009(2) -0.009(2) 0.003(2)
C(26) 0.029(3) 0.028(3) 0.035(3) -0.012(2) -0.013(3) -0.001(2)
C(27) 0.030(3) 0.027(3) 0.046(4) -0.012(3) -0.012(3) 0.000(3)

loop_
_geom_bond_atom_site_label_1
_geom_bond_atom_site_label_2
_geom_bond_distance
_geom_bond_site_symmetry_1
_geom_bond_site_symmetry_2
_geom_bond_publ_flag
Ir(1) Cl(1) 2.3627(11) . . ?
Ir(1) C(1) 2.029(4) . . ?
Ir(1) C(20) 2.175(4) . . ?
Ir(1) C(21) 2.200(4) . . ?
Ir(1) C(24) 2.102(4) . . ?
Ir(1) C(25) 2.105(4) . . ?
N(1) C(1) 1.353(6) . . ?
N(1) C(2) 1.387(6) . . ?
N(1) C(12) 1.473(6) . . ?
N(2) C(1) 1.367(6) . . ?
N(2) C(3) 1.384(6) . . ?
N(2) C(4) 1.459(6) . . ?
C(2) C(3) 1.340(7) . . ?
C(2) H(1) 0.95 . . no
C(3) H(2) 0.95 . . no
C(4) C(5) 1.512(6) . . ?
C(4) H(3) 0.95 . . no
C(4) H(4) 0.95 . . no
C(5) C(6) 1.387(7) . . ?
C(5) C(10) 1.377(7) . . ?
C(6) C(7) 1.386(7) . . ?
C(6) H(5) 0.95 . . no
C(7) C(8) 1.383(8) . . ?
C(7) H(6) 0.95 . . no
C(8) C(9) 1.394(8) . . ?
C(8) C(11) 1.509(7) . . ?
C(9) C(10) 1.384(7) . . ?
C(9) H(7) 0.95 . . no
C(10) H(8) 0.95 . . no
C(11) H(9) 0.95 . . no
C(11) H(10) 0.95 . . no
C(11) H(11) 0.95 . . no
C(12) C(13) 1.510(6) . . ?
C(12) H(12) 0.95 . . no
C(12) H(13) 0.95 . . no
C(13) C(14) 1.378(7) . . ?
C(13) C(18) 1.383(7) . . ?
C(14) C(15) 1.382(7) . . ?
C(14) H(14) 0.95 . . no
C(15) C(16) 1.384(7) . . ?
C(15) H(15) 0.95 . . no
C(16) C(17) 1.383(7) . . ?
C(16) C(19) 1.511(7) . . ?
C(17) C(18) 1.399(7) . . ?
C(17) H(16) 0.95 . . no
C(18) H(17) 0.95 . . no
C(19) H(18) 0.95 . . no
C(19) H(19) 0.95 . . no
C(19) H(20) 0.95 . . no
C(20) C(21) 1.391(7) . . ?
C(20) C(27) 1.501(7) . . ?
C(20) H(21) 0.95 . . no
C(21) C(22) 1.514(7) . . ?
C(21) H(22) 0.95 . . no
C(22) C(23) 1.528(7) . . ?
C(22) H(23) 0.95 . . no
C(22) H(24) 0.95 . . no
C(23) C(24) 1.524(6) . . ?
C(23) H(25) 0.95 . . no
C(23) H(26) 0.95 . . no
C(24) C(25) 1.405(7) . . ?
C(24) H(27) 0.95 . . no
C(25) C(26) 1.525(6) . . ?
C(25) H(28) 0.95 . . no
C(26) C(27) 1.521(7) . . ?
C(26) H(29) 0.95 . . no
C(26) H(30) 0.95 . . no
C(27) H(31) 0.95 . . no
C(27) H(32) 0.95 . . no
